data_4305005
loop_
_publ_author_name
'Feng-Qin Wang'
'Wei-Hua Mu'
'Xiang-Jun Zheng'
'Li-Cun Li'
'De-Cai Fang'
'Lin-Pei Jin'

_publ_section_title
;
Hydrothermal Reaction of Cu(II)/Pyrazine-2,3,5-tricarboxylic acid and
Characterization of the Copper(II) Complexes
;
_journal_name_full 'Inorganic Chemistry'
_journal_page_first 5225
_journal_page_last 5233
_journal_paper_doi 10.1021/ic8001916
_journal_volume 47
_journal_year 2008
_chemical_formula_sum 'C30 H18 Cu3 N8 O8'
_chemical_formula_weight 809.14
_chemical_name_systematic
; 
 ? 
;
_space_group_IT_number 92
_symmetry_cell_setting tetragonal
_symmetry_space_group_name_Hall 'P 4abw 2nw'
_symmetry_space_group_name_H-M 'P 41 21 2'
_atom_sites_solution_hydrogens geom
_atom_sites_solution_primary direct
_atom_sites_solution_secondary difmap
_audit_creation_method SHELXL-97
_cell_angle_alpha 90.00
_cell_angle_beta 90.00
_cell_angle_gamma 90.00
_cell_formula_units_Z 4
_cell_length_a 8.6173(6)
_cell_length_b 8.6173(6)
_cell_length_c 37.986(5)
_cell_measurement_reflns_used 5784
_cell_measurement_temperature 298(2)
_cell_measurement_theta_max 26.37
_cell_measurement_theta_min 2.60
_cell_volume 2820.8(5)
_computing_cell_refinement 'Bruker SMART'
_computing_data_collection 'Bruker SMART'
_computing_data_reduction 'Bruker SAINT'
_computing_molecular_graphics 'Bruker SHELXTL'
_computing_publication_material 'Bruker SHELXTL'
_computing_structure_refinement 'SHELXL-97 (Sheldrick, 1997)'
_computing_structure_solution 'SHELXS-97 (Sheldrick, 1990)'
_diffrn_ambient_temperature 293(2)
_diffrn_measured_fraction_theta_full 0.999
_diffrn_measured_fraction_theta_max 0.999
_diffrn_measurement_device_type 'CCD area detector'
_diffrn_measurement_method 'phi and omega scans'
_diffrn_radiation_monochromator graphite
_diffrn_radiation_source 'fine-focus sealed tube'
_diffrn_radiation_type MoK\a
_diffrn_radiation_wavelength 0.71073
_diffrn_reflns_av_R_equivalents 0.0457
_diffrn_reflns_av_sigmaI/netI 0.0318
_diffrn_reflns_limit_h_max 10
_diffrn_reflns_limit_h_min -9
_diffrn_reflns_limit_k_max 10
_diffrn_reflns_limit_k_min -10
_diffrn_reflns_limit_l_max 40
_diffrn_reflns_limit_l_min -47
_diffrn_reflns_number 15925
_diffrn_reflns_theta_full 26.39
_diffrn_reflns_theta_max 26.39
_diffrn_reflns_theta_min 2.14
_exptl_absorpt_coefficient_mu 2.313
_exptl_absorpt_correction_T_max 0.723
_exptl_absorpt_correction_T_min 0.518
_exptl_absorpt_correction_type multi-scan
_exptl_absorpt_process_details SADABS
_exptl_crystal_density_diffrn 1.905
_exptl_crystal_density_meas ?
_exptl_crystal_density_method 'not measured'
_exptl_crystal_F_000 1620
_exptl_crystal_size_max 0.26
_exptl_crystal_size_mid 0.16
_exptl_crystal_size_min 0.14
_refine_diff_density_max 0.405
_refine_diff_density_min -0.607
_refine_diff_density_rms 0.094
_refine_ls_abs_structure_details 'Flack H D (1983), Acta Cryst. A39, 876-881'
_refine_ls_abs_structure_Flack 0.00(2)
_refine_ls_extinction_method none
_refine_ls_goodness_of_fit_ref 1.073
_refine_ls_hydrogen_treatment constr
_refine_ls_matrix_type full
_refine_ls_number_parameters 222
_refine_ls_number_reflns 2886
_refine_ls_number_restraints 0
_refine_ls_restrained_S_all 1.073
_refine_ls_R_factor_all 0.0446
_refine_ls_R_factor_gt 0.0370
_refine_ls_shift/su_max 0.002
_refine_ls_shift/su_mean 0.000
_refine_ls_structure_factor_coef Fsqd
_refine_ls_weighting_details 'calc w=1/[\s^2^(Fo^2^)+(0.0375P)^2^+3.2324P] where P=(Fo^2^+2Fc^2^)/3'
_refine_ls_weighting_scheme calc
_refine_ls_wR_factor_gt 0.0822
_refine_ls_wR_factor_ref 0.0849
_reflns_number_gt 2566
_reflns_number_total 2886
_reflns_threshold_expression >2sigma(I)
_cod_data_source_file ic8001916-file003_2.cif
_cod_data_source_block 2
_cod_depositor_comments
;
The following automatic conversions were performed:
'_symmetry_cell_setting' value 'Tetragonal' changed to 'tetragonal'
according to '/home/saulius/struct/CIF-dictionaries/cif_core.dic'
dictionary named 'cif_core.dic' version 2.4.1 from
2010-06-29.

'_exptl_absorpt_correction_type' value 'MULTI-SCAN' changed
to 'multi-scan' according to
'/home/saulius/struct/CIF-dictionaries/cif_core.dic' dictionary named
'cif_core.dic' version 2.4.1 from
2010-06-29.

'_refine_ls_hydrogen_treatment' value 'CONSTR' changed to
'constr' according to '/home/saulius/struct/CIF-dictionaries/cif_core.dic'
dictionary named 'cif_core.dic' version 2.4.1 from 2010-06-29.

Automatic conversion script
Id: cif_fix_enum 1527 2010-12-29 10:47:43Z saulius 

The following automatic conversions were performed:

'_exptl_crystal_density_meas' value 'NONE' was changed to '?' - the
value is perceived as not measured.

Automatic conversion script
Id: cif_fix_values 3008 2015-01-20 13:52:24Z robertas 
;
_cod_database_code 4305005

loop_
_symmetry_equiv_pos_as_xyz
'x, y, z'
'-x, -y, z+1/2'
'-y+1/2, x+1/2, z+1/4'
'y+1/2, -x+1/2, z+3/4'
'-x+1/2, y+1/2, -z+1/4'
'x+1/2, -y+1/2, -z+3/4'
'y, x, -z'
'-y, -x, -z+1/2'

loop_
_atom_site_label
_atom_site_type_symbol
_atom_site_fract_x
_atom_site_fract_y
_atom_site_fract_z
_atom_site_U_iso_or_equiv
_atom_site_adp_type
_atom_site_occupancy
_atom_site_symmetry_multiplicity
_atom_site_calc_flag
_atom_site_refinement_flags
_atom_site_disorder_assembly
_atom_site_disorder_group
Cu1 Cu 0.39695(5) 0.60305(5) 0.7500 0.02455(16) Uani 1 2 d S . .
Cu2 Cu -0.08890(5) 0.89058(6) 0.701442(11) 0.02371(13) Uani 1 1 d . . .
O1 O 0.5969(3) 0.5925(3) 0.72653(7) 0.0291(6) Uani 1 1 d . . .
O2 O 0.7309(3) 0.6970(3) 0.68225(7) 0.0282(6) Uani 1 1 d . . .
O3 O 0.0428(3) 0.9171(4) 0.66033(7) 0.0281(6) Uani 1 1 d . . .
O4 O 0.0763(3) 0.7622(3) 0.71975(7) 0.0264(6) Uani 1 1 d . . .
N1 N 0.3359(4) 0.7231(4) 0.70900(8) 0.0211(7) Uani 1 1 d . . .
N2 N 0.2978(4) 0.8828(4) 0.64495(8) 0.0315(8) Uani 1 1 d . . .
N3 N -0.2367(4) 1.0535(4) 0.68687(9) 0.0252(7) Uani 1 1 d . . .
N4 N -0.2015(4) 0.9169(4) 0.74708(8) 0.0229(7) Uani 1 1 d . . .
C1 C 0.6070(4) 0.6759(4) 0.69831(10) 0.0221(8) Uani 1 1 d . . .
C2 C 0.4588(5) 0.7463(5) 0.68616(10) 0.0234(8) Uani 1 1 d . . .
C3 C 0.4374(4) 0.8227(5) 0.65548(10) 0.0282(10) Uani 1 1 d . . .
H3 H 0.5224 0.8351 0.6407 0.034 Uiso 1 1 calc R . .
C4 C 0.1803(5) 0.8631(5) 0.66653(10) 0.0239(9) Uani 1 1 d . . .
C5 C 0.1968(4) 0.7777(5) 0.70001(10) 0.0213(8) Uani 1 1 d . . .
C6 C -0.2451(5) 1.1163(5) 0.65487(11) 0.0330(10) Uani 1 1 d . . .
H6 H -0.1777 1.0813 0.6375 0.040 Uiso 1 1 calc R . .
C7 C -0.3500(5) 1.2314(6) 0.64668(12) 0.0373(11) Uani 1 1 d . . .
H7 H -0.3550 1.2718 0.6240 0.045 Uiso 1 1 calc R . .
C8 C -0.4472(5) 1.2853(6) 0.67264(13) 0.0425(12) Uani 1 1 d . . .
H8 H -0.5176 1.3642 0.6678 0.051 Uiso 1 1 calc R . .
C9 C -0.4395(5) 1.2214(5) 0.70606(11) 0.0334(10) Uani 1 1 d . . .
H9 H -0.5038 1.2570 0.7240 0.040 Uiso 1 1 calc R . .
C10 C -0.3338(4) 1.1031(5) 0.71216(10) 0.0250(8) Uani 1 1 d . . .
C11 C -0.3166(4) 1.0233(5) 0.74625(10) 0.0225(8) Uani 1 1 d . . .
C12 C -0.4091(5) 1.0492(5) 0.77567(11) 0.0350(10) Uani 1 1 d . . .
H12 H -0.4893 1.1213 0.7749 0.042 Uiso 1 1 calc R . .
C13 C -0.3797(6) 0.9657(6) 0.80613(11) 0.0398(11) Uani 1 1 d . . .
H13 H -0.4398 0.9822 0.8261 0.048 Uiso 1 1 calc R . .
C14 C -0.2624(6) 0.8593(6) 0.80678(11) 0.0379(11) Uani 1 1 d . . .
H14 H -0.2421 0.8025 0.8271 0.045 Uiso 1 1 calc R . .
C15 C -0.1742(5) 0.8372(5) 0.77680(11) 0.0313(9) Uani 1 1 d . . .
H15 H -0.0939 0.7652 0.7772 0.038 Uiso 1 1 calc R . .

loop_
_atom_site_aniso_label
_atom_site_aniso_U_11
_atom_site_aniso_U_22
_atom_site_aniso_U_33
_atom_site_aniso_U_23
_atom_site_aniso_U_13
_atom_site_aniso_U_12
Cu1 0.0251(2) 0.0251(2) 0.0234(3) 0.0065(2) 0.0065(2) 0.0078(3)
Cu2 0.0194(2) 0.0291(3) 0.0226(2) 0.0010(2) 0.00097(19) 0.0075(2)
O1 0.0240(14) 0.0353(16) 0.0279(13) 0.0113(13) 0.0073(12) 0.0093(14)
O2 0.0196(14) 0.0351(17) 0.0297(15) 0.0020(13) 0.0056(12) 0.0022(12)
O3 0.0222(13) 0.0405(18) 0.0216(14) 0.0014(12) -0.0025(11) 0.0058(13)
O4 0.0164(14) 0.0348(16) 0.0280(15) 0.0053(12) 0.0044(11) 0.0055(12)
N1 0.0203(16) 0.0247(17) 0.0183(16) 0.0021(13) 0.0000(13) 0.0033(13)
N2 0.0281(18) 0.047(2) 0.0191(17) 0.0063(16) 0.0038(14) 0.0056(17)
N3 0.0224(17) 0.0268(19) 0.0263(17) -0.0009(14) 0.0020(14) 0.0047(13)
N4 0.0217(15) 0.0259(17) 0.0210(16) 0.0008(15) 0.0006(13) 0.0007(13)
C1 0.0188(18) 0.0247(19) 0.0228(19) -0.0025(15) -0.0005(16) 0.0050(16)
C2 0.020(2) 0.027(2) 0.023(2) -0.0005(17) 0.0057(16) 0.0025(15)
C3 0.021(2) 0.045(3) 0.0188(19) 0.0079(18) 0.0104(16) 0.0082(18)
C4 0.024(2) 0.028(2) 0.0203(19) 0.0026(16) -0.0037(16) 0.0037(16)
C5 0.0185(19) 0.025(2) 0.0207(18) 0.0024(16) 0.0021(16) 0.0026(15)
C6 0.033(2) 0.038(3) 0.027(2) 0.003(2) 0.0043(18) 0.007(2)
C7 0.036(2) 0.044(3) 0.032(2) 0.006(2) -0.001(2) 0.012(2)
C8 0.036(3) 0.039(3) 0.052(3) 0.003(2) -0.002(2) 0.017(2)
C9 0.033(2) 0.032(2) 0.035(2) -0.001(2) 0.006(2) 0.0141(18)
C10 0.0211(19) 0.027(2) 0.026(2) -0.0022(18) -0.0018(15) 0.0023(17)
C11 0.0178(19) 0.028(2) 0.021(2) -0.0028(17) 0.0000(16) 0.0049(16)
C12 0.029(2) 0.047(3) 0.029(2) -0.003(2) 0.005(2) 0.008(2)
C13 0.037(3) 0.056(3) 0.026(2) -0.003(2) 0.011(2) -0.002(2)
C14 0.046(3) 0.048(3) 0.019(2) 0.0046(19) -0.0017(19) -0.006(2)
C15 0.030(2) 0.037(2) 0.028(2) 0.0019(19) -0.0064(18) -0.002(2)

loop_
_atom_type_symbol
_atom_type_description
_atom_type_scat_dispersion_real
_atom_type_scat_dispersion_imag
_atom_type_scat_source
C C 0.0033 0.0016 'International Tables Vol C Tables 4.2.6.8 and 6.1.1.4'
H H 0.0000 0.0000 'International Tables Vol C Tables 4.2.6.8 and 6.1.1.4'
N N 0.0061 0.0033 'International Tables Vol C Tables 4.2.6.8 and 6.1.1.4'
O O 0.0106 0.0060 'International Tables Vol C Tables 4.2.6.8 and 6.1.1.4'
Cu Cu 0.3201 1.2651 'International Tables Vol C Tables 4.2.6.8 and 6.1.1.4'

loop_
_geom_angle_atom_site_label_1
_geom_angle_atom_site_label_2
_geom_angle_atom_site_label_3
_geom_angle
_geom_angle_site_symmetry_1
_geom_angle_site_symmetry_3
_geom_angle_publ_flag
O1 Cu1 N1 84.09(12) 8_666 8_666 ?
O1 Cu1 N1 148.55(13) 8_666 . ?
N1 Cu1 N1 110.77(18) 8_666 . ?
O1 Cu1 O1 97.35(16) 8_666 . ?
N1 Cu1 O1 148.56(13) 8_666 . ?
N1 Cu1 O1 84.08(12) . . ?
O4 Cu2 O3 85.78(11) . . ?
O4 Cu2 N3 169.44(13) . . ?
O3 Cu2 N3 93.88(13) . . ?
O4 Cu2 N4 96.33(12) . . ?
O3 Cu2 N4 165.12(13) . . ?
N3 Cu2 N4 81.35(13) . . ?
O4 Cu2 O2 100.87(11) . 1_455 ?
O3 Cu2 O2 102.47(11) . 1_455 ?
N3 Cu2 O2 89.52(12) . 1_455 ?
N4 Cu2 O2 91.63(12) . 1_455 ?
C1 O1 Cu1 114.5(2) . . ?
C1 O2 Cu2 120.7(3) . 1_655 ?
C4 O3 Cu2 110.2(2) . . ?
C5 O4 Cu2 109.0(2) . . ?
C5 N1 C2 118.5(3) . . ?
C5 N1 Cu1 129.6(3) . . ?
C2 N1 Cu1 111.9(2) . . ?
C4 N2 C3 116.5(3) . . ?
C6 N3 C10 119.3(3) . . ?
C6 N3 Cu2 125.4(3) . . ?
C10 N3 Cu2 115.3(3) . . ?
C15 N4 C11 119.7(4) . . ?
C15 N4 Cu2 125.9(3) . . ?
C11 N4 Cu2 114.4(3) . . ?
O2 C1 O1 123.1(3) . . ?
O2 C1 C2 121.7(3) . . ?
O1 C1 C2 115.2(3) . . ?
C3 C2 N1 120.5(3) . . ?
C3 C2 C1 125.7(3) . . ?
N1 C2 C1 113.8(3) . . ?
C2 C3 N2 123.8(3) . . ?
C2 C3 H3 118.1 . . ?
N2 C3 H3 118.1 . . ?
O3 C4 N2 123.1(3) . . ?
O3 C4 C5 115.1(3) . . ?
N2 C4 C5 121.9(3) . . ?
O4 C5 N1 122.6(3) . . ?
O4 C5 C4 118.4(3) . . ?
N1 C5 C4 118.9(3) . . ?
N3 C6 C7 122.3(4) . . ?
N3 C6 H6 118.9 . . ?
C7 C6 H6 118.9 . . ?
C8 C7 C6 118.8(4) . . ?
C8 C7 H7 120.6 . . ?
C6 C7 H7 120.6 . . ?
C7 C8 C9 119.6(4) . . ?
C7 C8 H8 120.2 . . ?
C9 C8 H8 120.2 . . ?
C8 C9 C10 118.4(4) . . ?
C8 C9 H9 120.8 . . ?
C10 C9 H9 120.8 . . ?
N3 C10 C9 121.6(4) . . ?
N3 C10 C11 114.7(3) . . ?
C9 C10 C11 123.8(4) . . ?
N4 C11 C12 120.7(4) . . ?
N4 C11 C10 114.3(3) . . ?
C12 C11 C10 125.0(4) . . ?
C13 C12 C11 118.9(4) . . ?
C13 C12 H12 120.6 . . ?
C11 C12 H12 120.6 . . ?
C14 C13 C12 119.9(4) . . ?
C14 C13 H13 120.0 . . ?
C12 C13 H13 120.0 . . ?
C13 C14 C15 119.0(4) . . ?
C13 C14 H14 120.5 . . ?
C15 C14 H14 120.5 . . ?
N4 C15 C14 121.8(4) . . ?
N4 C15 H15 119.1 . . ?
C14 C15 H15 119.1 . . ?

loop_
_geom_bond_atom_site_label_1
_geom_bond_atom_site_label_2
_geom_bond_distance
_geom_bond_site_symmetry_2
_geom_bond_publ_flag
Cu1 O1 1.942(3) 8_666 ?
Cu1 N1 1.942(3) 8_666 ?
Cu1 N1 1.942(3) . ?
Cu1 O1 1.942(3) . ?
Cu2 O4 1.932(3) . ?
Cu2 O3 1.944(3) . ?
Cu2 N3 1.975(3) . ?
Cu2 N4 2.000(3) . ?
Cu2 O2 2.393(3) 1_455 ?
O1 C1 1.293(5) . ?
O2 C1 1.243(5) . ?
O2 Cu2 2.393(3) 1_655 ?
O3 C4 1.295(5) . ?
O4 C5 1.288(4) . ?
N1 C5 1.332(5) . ?
N1 C2 1.384(5) . ?
N2 C4 1.313(5) . ?
N2 C3 1.370(5) . ?
N3 C6 1.333(5) . ?
N3 C10 1.344(5) . ?
N4 C15 1.342(5) . ?
N4 C11 1.351(5) . ?
C1 C2 1.487(5) . ?
C2 C3 1.351(5) . ?
C3 H3 0.9300 . ?
C4 C5 1.476(5) . ?
C6 C7 1.377(6) . ?
C6 H6 0.9300 . ?
C7 C8 1.375(6) . ?
C7 H7 0.9300 . ?
C8 C9 1.385(6) . ?
C8 H8 0.9300 . ?
C9 C10 1.387(5) . ?
C9 H9 0.9300 . ?
C10 C11 1.474(6) . ?
C11 C12 1.391(6) . ?
C12 C13 1.386(6) . ?
C12 H12 0.9300 . ?
C13 C14 1.365(7) . ?
C13 H13 0.9300 . ?
C14 C15 1.382(6) . ?
C14 H14 0.9300 . ?
C15 H15 0.9300 . ?

loop_
_geom_torsion_atom_site_label_1
_geom_torsion_atom_site_label_2
_geom_torsion_atom_site_label_3
_geom_torsion_atom_site_label_4
_geom_torsion
_geom_torsion_site_symmetry_1
_geom_torsion_site_symmetry_2
_geom_torsion_site_symmetry_3
_geom_torsion_site_symmetry_4
_geom_torsion_publ_flag
O1 Cu1 O1 C1 154.9(3) 8_666 . . . ?
N1 Cu1 O1 C1 -114.4(3) 8_666 . . . ?
N1 Cu1 O1 C1 6.5(3) . . . . ?
O4 Cu2 O3 C4 -10.5(3) . . . . ?
N3 Cu2 O3 C4 158.9(3) . . . . ?
N4 Cu2 O3 C4 88.3(5) . . . . ?
O2 Cu2 O3 C4 -110.7(3) 1_455 . . . ?
O3 Cu2 O4 C5 10.7(3) . . . . ?
N3 Cu2 O4 C5 -77.8(7) . . . . ?
N4 Cu2 O4 C5 -154.5(3) . . . . ?
O2 Cu2 O4 C5 112.6(3) 1_455 . . . ?
O1 Cu1 N1 C5 79.9(4) 8_666 . . . ?
N1 Cu1 N1 C5 -34.3(3) 8_666 . . . ?
O1 Cu1 N1 C5 174.3(4) . . . . ?
O1 Cu1 N1 C2 -97.4(3) 8_666 . . . ?
N1 Cu1 N1 C2 148.4(3) 8_666 . . . ?
O1 Cu1 N1 C2 -3.0(3) . . . . ?
O4 Cu2 N3 C6 102.0(7) . . . . ?
O3 Cu2 N3 C6 14.2(4) . . . . ?
N4 Cu2 N3 C6 -180.0(4) . . . . ?
O2 Cu2 N3 C6 -88.2(4) 1_455 . . . ?
O4 Cu2 N3 C10 -77.3(8) . . . . ?
O3 Cu2 N3 C10 -165.1(3) . . . . ?
N4 Cu2 N3 C10 0.7(3) . . . . ?
O2 Cu2 N3 C10 92.5(3) 1_455 . . . ?
O4 Cu2 N4 C15 -11.4(3) . . . . ?
O3 Cu2 N4 C15 -108.8(5) . . . . ?
N3 Cu2 N4 C15 179.0(3) . . . . ?
O2 Cu2 N4 C15 89.7(3) 1_455 . . . ?
O4 Cu2 N4 C11 170.3(3) . . . . ?
O3 Cu2 N4 C11 72.9(6) . . . . ?
N3 Cu2 N4 C11 0.7(3) . . . . ?
O2 Cu2 N4 C11 -88.6(3) 1_455 . . . ?
Cu2 O2 C1 O1 -82.1(4) 1_655 . . . ?
Cu2 O2 C1 C2 97.8(4) 1_655 . . . ?
Cu1 O1 C1 O2 171.6(3) . . . . ?
Cu1 O1 C1 C2 -8.3(4) . . . . ?
C5 N1 C2 C3 0.0(6) . . . . ?
Cu1 N1 C2 C3 177.6(3) . . . . ?
C5 N1 C2 C1 -178.1(4) . . . . ?
Cu1 N1 C2 C1 -0.4(4) . . . . ?
O2 C1 C2 C3 8.0(6) . . . . ?
O1 C1 C2 C3 -172.1(4) . . . . ?
O2 C1 C2 N1 -174.1(4) . . . . ?
O1 C1 C2 N1 5.8(5) . . . . ?
N1 C2 C3 N2 0.7(7) . . . . ?
C1 C2 C3 N2 178.5(4) . . . . ?
C4 N2 C3 C2 0.0(6) . . . . ?
Cu2 O3 C4 N2 -171.5(3) . . . . ?
Cu2 O3 C4 C5 8.2(4) . . . . ?
C3 N2 C4 O3 178.3(4) . . . . ?
C3 N2 C4 C5 -1.3(6) . . . . ?
Cu2 O4 C5 N1 169.1(3) . . . . ?
Cu2 O4 C5 C4 -9.2(4) . . . . ?
C2 N1 C5 O4 -179.6(4) . . . . ?
Cu1 N1 C5 O4 3.3(6) . . . . ?
C2 N1 C5 C4 -1.2(5) . . . . ?
Cu1 N1 C5 C4 -178.4(3) . . . . ?
O3 C4 C5 O4 0.8(5) . . . . ?
N2 C4 C5 O4 -179.6(4) . . . . ?
O3 C4 C5 N1 -177.7(4) . . . . ?
N2 C4 C5 N1 2.0(6) . . . . ?
C10 N3 C6 C7 0.2(7) . . . . ?
Cu2 N3 C6 C7 -179.1(4) . . . . ?
N3 C6 C7 C8 1.3(7) . . . . ?
C6 C7 C8 C9 -1.1(8) . . . . ?
C7 C8 C9 C10 -0.5(7) . . . . ?
C6 N3 C10 C9 -1.9(6) . . . . ?
Cu2 N3 C10 C9 177.4(3) . . . . ?
C6 N3 C10 C11 178.7(4) . . . . ?
Cu2 N3 C10 C11 -1.9(4) . . . . ?
C8 C9 C10 N3 2.1(7) . . . . ?
C8 C9 C10 C11 -178.6(4) . . . . ?
C15 N4 C11 C12 -1.2(6) . . . . ?
Cu2 N4 C11 C12 177.3(3) . . . . ?
C15 N4 C11 C10 179.7(3) . . . . ?
Cu2 N4 C11 C10 -1.9(5) . . . . ?
N3 C10 C11 N4 2.5(5) . . . . ?
C9 C10 C11 N4 -176.8(4) . . . . ?
N3 C10 C11 C12 -176.6(4) . . . . ?
C9 C10 C11 C12 4.1(7) . . . . ?
N4 C11 C12 C13 1.0(7) . . . . ?
C10 C11 C12 C13 -179.9(4) . . . . ?
C11 C12 C13 C14 -0.6(7) . . . . ?
C12 C13 C14 C15 0.2(8) . . . . ?
C11 N4 C15 C14 0.8(6) . . . . ?
Cu2 N4 C15 C14 -177.4(3) . . . . ?
C13 C14 C15 N4 -0.4(7) . . . . ?
